data_7156455
loop_
_publ_author_name
'Liu, Qiuhua'
'Zhang, Jinjin'
'Tang, Min'
'Yang, Yan'
'Zhang, Jian'
'Zhou, Zaichun'

_publ_section_title
;
 Geometric deconstruction of core and electron activation of a \p-system
 in a series of deformed porphyrins: mimics of heme.
;
_journal_issue 41
_journal_name_full 'Organic &amp; biomolecular chemistry'
_journal_page_first 7725
_journal_page_last 7736
_journal_paper_doi 10.1039/c8ob01959b
_journal_volume 16
_journal_year 2018
_chemical_formula_moiety 'C70 H78 N4 O4'
_chemical_formula_sum 'C70 H78 N4 O4'
_chemical_formula_weight 1039.36
_chemical_name_systematic DL5TtPP
_chemical_properties_physical Photo-sensitive
_space_group_crystal_system triclinic
_space_group_IT_number 2
_space_group_name_Hall '-P 1'
_space_group_name_H-M_alt 'P -1'
_symmetry_space_group_name_Hall '-P 1'
_symmetry_space_group_name_H-M 'P -1'
_atom_sites_solution_hydrogens geom
_audit_creation_date 2018-09-03
_audit_creation_method
;
Olex2 1.2
(compiled 2018.05.29 svn.r3508 for OlexSys, GUI svn.r5506)
;
_audit_update_record
;
2018-09-20 deposited with the CCDC.
2018-09-27 downloaded from the CCDC.
;
_cell_angle_alpha 63.01(3)
_cell_angle_beta 80.01(3)
_cell_angle_gamma 72.54(3)
_cell_formula_units_Z 2
_cell_length_a 14.492(3)
_cell_length_b 17.096(3)
_cell_length_c 17.259(4)
_cell_measurement_reflns_used 6766
_cell_measurement_temperature 173(2)
_cell_measurement_theta_max 27.8346
_cell_measurement_theta_min 1.3253
_cell_volume 3631.2(17)
_computing_molecular_graphics 'Olex2 (Dolomanov et al., 2009)'
_computing_publication_material 'Olex2 (Dolomanov et al., 2009)'
_computing_structure_refinement 'ShelXL (Sheldrick, 2015)'
_diffrn_ambient_temperature 173.15
_diffrn_measured_fraction_theta_full 0.999
_diffrn_measured_fraction_theta_max 0.999
_diffrn_measurement_device_type 'Rigaku Saturn 70 CCD'
_diffrn_radiation_type MoK\a
_diffrn_radiation_wavelength 0.71073
_diffrn_reflns_av_R_equivalents 0.2165
_diffrn_reflns_av_unetI/netI 0.3471
_diffrn_reflns_Laue_measured_fraction_full 0.999
_diffrn_reflns_Laue_measured_fraction_max 0.999
_diffrn_reflns_limit_h_max 17
_diffrn_reflns_limit_h_min -17
_diffrn_reflns_limit_k_max 20
_diffrn_reflns_limit_k_min -20
_diffrn_reflns_limit_l_max 20
_diffrn_reflns_limit_l_min -20
_diffrn_reflns_number 36525
_diffrn_reflns_point_group_measured_fraction_full 0.999
_diffrn_reflns_point_group_measured_fraction_max 0.999
_diffrn_reflns_theta_full 25.020
_diffrn_reflns_theta_max 25.020
_diffrn_reflns_theta_min 1.325
_exptl_absorpt_coefficient_mu 0.058
_exptl_absorpt_correction_T_max 0.9907
_exptl_absorpt_correction_T_min 0.9872
_exptl_absorpt_correction_type multi-scan
_exptl_absorpt_process_details Crystalclear
_exptl_crystal_colour purple
_exptl_crystal_density_diffrn 0.951
_exptl_crystal_density_method 'not measured'
_exptl_crystal_description Prism
_exptl_crystal_F_000 1116
_exptl_crystal_preparation Luminescent
_exptl_crystal_recrystallization_method 'Re-crystallisation from solvent: chloroform, methanol'
_exptl_crystal_size_max 0.22
_exptl_crystal_size_mid 0.18
_exptl_crystal_size_min 0.16
_platon_squeeze_details
;
;
_refine_diff_density_max 0.379
_refine_diff_density_min -0.355
_refine_diff_density_rms 0.108
_refine_ls_extinction_coef 0.0074(11)
_refine_ls_extinction_expression Fc^*^=kFc[1+0.001xFc^2^\l^3^/sin(2\q)]^-1/4^
_refine_ls_extinction_method 'SHELXL-2014/7 (Sheldrick 2014'
_refine_ls_goodness_of_fit_ref 0.804
_refine_ls_hydrogen_treatment constr
_refine_ls_matrix_type full
_refine_ls_number_parameters 743
_refine_ls_number_reflns 12814
_refine_ls_number_restraints 233
_refine_ls_restrained_S_all 0.810
_refine_ls_R_factor_all 0.2349
_refine_ls_R_factor_gt 0.1578
_refine_ls_shift/su_max 0.000
_refine_ls_shift/su_mean 0.000
_refine_ls_structure_factor_coef Fsqd
_refine_ls_weighting_details 'w=1/[\s^2^(Fo^2^)+(0.1485P)^2^] where P=(Fo^2^+2Fc^2^)/3'
_refine_ls_weighting_scheme calc
_refine_ls_wR_factor_gt 0.3651
_refine_ls_wR_factor_ref 0.3934
_reflns_Friedel_coverage 0.000
_reflns_number_gt 2415
_reflns_number_total 12814
_reflns_threshold_expression 'I > 2\s(I)'
_cod_data_source_file c8ob01959b2.cif
_cod_data_source_block DL5TtPP
_cod_depositor_comments 'Adding full bibliography for 7156452--7156463.cif.'
_cod_database_code 7156455
_shelx_shelxl_version_number 2014/7
_shelx_space_group_comment
;
The symmetry employed for this shelxl refinement is uniquely defined
by the following loop, which should always be used as a source of
symmetry information in preference to the above space-group names.
They are only intended as comments.
;
_shelx_estimated_absorpt_t_max 0.991
_shelx_estimated_absorpt_t_min 0.987
_olex2_refinement_description
;
1. Fixed Uiso
 At 1.2 times of:
  All C(H) groups, All C(H,H) groups, All N(H) groups
 At 1.5 times of:
  All C(H,H,H) groups
2. Restrained distances
 C27-C28 = C27-C29 = C27-C30 = C52-C53 = C52-C54 = C52-C55
 1.54 with sigma of 0.01
 C27-C28' = C27-C29' = C27-C30' = C52-C53' = C52-C54' = C52-C55'
 1.54 with sigma of 0.01
 C67-C68 = C67-C69 = C67-C70 = C67-C68' = C67-C69' = C67-C70'
 1.54 with sigma of 0.01
 C64-C67 = C48-C52
 1.5 with sigma of 0.01
 C53-C54 \\sim C53-C55 \\sim C54-C55 \\sim C53'-C54' \\sim C53'-C55' \\sim
C54'-C55'
 with sigma of 0.01
 C28-C29 \\sim C28-C30 \\sim C29-C30 \\sim C28'-C29' \\sim C28'-C30' \\sim
C29'-C30'
 with sigma of 0.01
 C68-C69 \\sim C68-C70 \\sim C69-C70 \\sim C68'-C69' \\sim C68'-C70' \\sim
C69'-C70'
 with sigma of 0.01
 C64-C68 \\sim C64-C69 \\sim C64-C70 \\sim C64-C68' \\sim C64-C69' \\sim
C64-C70'
 with sigma of 0.01
 C48-C53 \\sim C48-C54 \\sim C48-C55 \\sim C48-C53' \\sim C48-C54' \\sim
C48-C55'
 with sigma of 0.01
3. Uiso/Uaniso restraints and constraints
Uanis(C27) \\sim Ueq, Uanis(C28) \\sim Ueq, Uanis(C29) \\sim Ueq, Uanis(C30)
\\sim Ueq, Uanis(C52) \\sim Ueq, Uanis(C53) \\sim Ueq, Uanis(C54) \\sim Ueq,
Uanis(C55) \\sim Ueq, Uanis(C28') \\sim Ueq, Uanis(C29') \\sim Ueq, Uanis(C30')
\\sim Ueq, Uanis(C53') \\sim Ueq, Uanis(C54') \\sim Ueq, Uanis(C55') \\sim Ueq:
with sigma of 0.01 and sigma for terminal atoms of 0.02
Uanis(C67) \\sim Ueq, Uanis(C68) \\sim Ueq, Uanis(C69) \\sim Ueq, Uanis(C70)
\\sim Ueq, Uanis(C68') \\sim Ueq, Uanis(C69') \\sim Ueq, Uanis(C70') \\sim Ueq:
with sigma of 0.01 and sigma for terminal atoms of 0.02
Uanis(C69) \\sim Ueq, Uanis(C59) \\sim Ueq, Uanis(C42) \\sim Ueq: with sigma of
0.01 and sigma for terminal atoms of 0.02
Uanis(C53) = Uanis(C53') = Uanis(C54) = Uanis(C54') = Uanis(C55) = Uanis(C55')
Uanis(C68) = Uanis(C68')
Uanis(C69) = Uanis(C69')
Uanis(C70) = Uanis(C70')
4. Others
 Sof(C28')=Sof(H28D)=Sof(H28E)=Sof(H28F)=Sof(C29')=Sof(H29D)=Sof(H29E)=
 Sof(H29F)=Sof(C30')=Sof(H30D)=Sof(H30E)=Sof(H30F)=1-FVAR(1)
 Sof(C28)=Sof(H28A)=Sof(H28B)=Sof(H28C)=Sof(C29)=Sof(H29A)=Sof(H29B)=Sof(H29C)=
 Sof(C30)=Sof(H30A)=Sof(H30B)=Sof(H30C)=FVAR(1)
 Sof(C53')=Sof(H53D)=Sof(H53E)=Sof(H53F)=Sof(C54')=Sof(H54D)=Sof(H54E)=
 Sof(H54F)=Sof(C55')=Sof(H55D)=Sof(H55E)=Sof(H55F)=1-FVAR(2)
 Sof(C53)=Sof(H53A)=Sof(H53B)=Sof(H53C)=Sof(C54)=Sof(H54A)=Sof(H54B)=Sof(H54C)=
 Sof(C55)=Sof(H55A)=Sof(H55B)=Sof(H55C)=FVAR(2)
 Sof(C68')=Sof(H68D)=Sof(H68E)=Sof(H68F)=Sof(C69')=Sof(H69D)=Sof(H69E)=
 Sof(H69F)=Sof(C70')=Sof(H70D)=Sof(H70E)=Sof(H70F)=1-FVAR(3)
 Sof(C68)=Sof(H68A)=Sof(H68B)=Sof(H68C)=Sof(C69)=Sof(H69A)=Sof(H69B)=Sof(H69C)=
 Sof(C70)=Sof(H70A)=Sof(H70B)=Sof(H70C)=FVAR(3)
5.a Secondary CH2 refined with riding coordinates:
 C31(H31A,H31B), C32(H32A,H32B), C33(H33A,H33B), C34(H34A,H34B), C35(H35A,
 H35B), C56(H56A,H56B), C57(H57A,H57B), C58(H58A,H58B), C59(H59A,H59B),
 C60(H60A,H60B)
5.b Me refined with riding coordinates:
 C28(H28A,H28B,H28C), C29(H29A,H29B,H29C), C30(H30A,H30B,H30C), C28'(H28D,H28E,
 H28F), C29'(H29D,H29E,H29F), C30'(H30D,H30E,H30F), C53(H53A,H53B,H53C),
 C54(H54A,H54B,H54C), C55(H55A,H55B,H55C), C53'(H53D,H53E,H53F), C54'(H54D,H54E,
 H54F), C55'(H55D,H55E,H55F), C68(H68A,H68B,H68C), C69(H69A,H69B,H69C),
 C70(H70A,H70B,H70C), C68'(H68D,H68E,H68F), C69'(H69D,H69E,H69F), C70'(H70D,
 H70E,H70F)
5.c Aromatic/amide H refined with riding coordinates:
 N2(H2), N4(H4), C2(H2A), C3(H3), C7(H7), C8(H8), C12(H12), C13(H13), C17(H17),
  C18(H18), C22(H22), C24(H24), C25(H25), C37(H37), C38(H38), C40(H40),
 C47(H47), C49(H49), C50(H50), C62(H62), C63(H63), C65(H65)
5.d Idealised Me refined as rotating group:
 C43(H43A,H43B,H43C), C44(H44A,H44B,H44C), C45(H45A,H45B,H45C)
;
_olex2_submission_special_instructions 'No special instructions were received'

loop_
_space_group_symop_operation_xyz
'x, y, z'
'-x, -y, -z'

loop_
_atom_site_label
_atom_site_type_symbol
_atom_site_fract_x
_atom_site_fract_y
_atom_site_fract_z
_atom_site_U_iso_or_equiv
_atom_site_adp_type
_atom_site_occupancy
_atom_site_site_symmetry_order
_atom_site_calc_flag
_atom_site_refinement_flags_posn
_atom_site_refinement_flags_adp
_atom_site_refinement_flags_occupancy
_atom_site_disorder_assembly
_atom_site_disorder_group
O1 O 0.8436(3) 0.0707(4) 0.0077(3) 0.0724(17) Uani 1 1 d . . . . .
O2 O 0.4276(4) -0.0325(4) 0.1648(4) 0.0838(18) Uani 1 1 d . . . . .
O3 O 0.2321(4) 0.4923(4) -0.1558(3) 0.0775(17) Uani 1 1 d . . . . .
O4 O 0.4575(5) 0.4003(5) 0.1870(4) 0.106(2) Uani 1 1 d . . . . .
N1 N 0.6111(4) 0.2374(4) 0.0712(4) 0.0619(18) Uani 1 1 d . . . . .
N2 N 0.4433(4) 0.1895(4) 0.1546(4) 0.0653(18) Uani 1 1 d . . . . .
H2 H 0.4621 0.2118 0.0992 0.078 Uiso 1 1 calc R . . . .
N3 N 0.3715(4) 0.2375(4) 0.0004(4) 0.0572(16) Uani 1 1 d . . . . .
N4 N 0.5384(4) 0.2875(4) -0.0908(4) 0.0671(19) Uani 1 1 d . . . . .
H4 H 0.5158 0.2656 -0.0365 0.081 Uiso 1 1 calc R . . . .
C1 C 0.6972(7) 0.2426(5) 0.0226(6) 0.074(3) Uani 1 1 d . . . . .
C2 C 0.7697(6) 0.2453(5) 0.0725(5) 0.071(3) Uani 1 1 d . . . . .
H2A H 0.8356 0.2457 0.0555 0.085 Uiso 1 1 calc R . . . .
C3 C 0.7251(5) 0.2471(6) 0.1431(5) 0.070(2) Uani 1 1 d . . . . .
H3 H 0.7514 0.2523 0.1867 0.084 Uiso 1 1 calc R . . . .
C4 C 0.6248(6) 0.2395(5) 0.1448(5) 0.063(2) Uani 1 1 d . . . . .
C5 C 0.5585(5) 0.2294(6) 0.2140(5) 0.061(2) Uani 1 1 d . . . . .
C6 C 0.4793(7) 0.1955(6) 0.2243(5) 0.085(3) Uani 1 1 d . . . . .
C7 C 0.4214(6) 0.1534(6) 0.3032(5) 0.075(3) Uani 1 1 d . . . . .
H7 H 0.4225 0.1521 0.3587 0.089 Uiso 1 1 calc R . . . .
C8 C 0.3661(5) 0.1167(6) 0.2803(5) 0.075(3) Uani 1 1 d . . . . .
H8 H 0.3269 0.0784 0.3200 0.090 Uiso 1 1 calc R . . . .
C9 C 0.3741(5) 0.1419(5) 0.1924(4) 0.058(2) Uani 1 1 d . . . . .
C10 C 0.3173(5) 0.1296(5) 0.1445(5) 0.064(2) Uani 1 1 d . . . . .
C11 C 0.3145(5) 0.1839(5) 0.0491(5) 0.057(2) Uani 1 1 d . . . . .
C12 C 0.2334(6) 0.2022(6) -0.0007(5) 0.069(2) Uani 1 1 d . . . . .
H12 H 0.1831 0.1716 0.0193 0.083 Uiso 1 1 calc R . . . .
C13 C 0.2409(5) 0.2672(6) -0.0768(6) 0.072(2) Uani 1 1 d . . . . .
H13 H 0.1962 0.2961 -0.1218 0.087 Uiso 1 1 calc R . . . .
C14 C 0.3335(5) 0.2869(5) -0.0787(6) 0.064(2) Uani 1 1 d . . . . .
C15 C 0.3818(5) 0.3417(5) -0.1539(4) 0.0493(19) Uani 1 1 d . . . . .
C16 C 0.4845(5) 0.3326(5) -0.1614(5) 0.058(2) Uani 1 1 d . . . . .
C17 C 0.5478(6) 0.3528(5) -0.2388(5) 0.068(2) Uani 1 1 d . . . . .
H17 H 0.5295 0.3791 -0.2973 0.082 Uiso 1 1 calc R . . . .
C18 C 0.6385(6) 0.3264(6) -0.2108(5) 0.077(3) Uani 1 1 d . . . . .
H18 H 0.6941 0.3373 -0.2482 0.093 Uiso 1 1 calc R . . . .
C19 C 0.6404(6) 0.2805(6) -0.1185(6) 0.072(2) Uani 1 1 d . . . . .
C20 C 0.7136(5) 0.2517(5) -0.0627(5) 0.057(2) Uani 1 1 d . . . . .
C21 C 0.8136(5) 0.2360(6) -0.0976(5) 0.067(2) Uani 1 1 d . . . . .
C22 C 0.8516(7) 0.3027(7) -0.1607(5) 0.087(3) Uani 1 1 d . . . . .
H22 H 0.8128 0.3633 -0.1850 0.105 Uiso 1 1 calc R . . . .
C23 C 0.9505(7) 0.2821(8) -0.1906(6) 0.102(4) Uani 1 1 d . . . . .
C24 C 1.0089(7) 0.1979(8) -0.1548(7) 0.098(3) Uani 1 1 d . . . . .
H24 H 1.0760 0.1874 -0.1709 0.118 Uiso 1 1 calc R . . . .
C25 C 0.9692(6) 0.1224(7) -0.0911(5) 0.085(3) Uani 1 1 d . . . . .
H25 H 1.0085 0.0620 -0.0703 0.103 Uiso 1 1 calc R . . . .
C26 C 0.8720(5) 0.1406(6) -0.0610(5) 0.065(2) Uani 1 1 d . . . . .
C27 C 0.9911(7) 0.3572(8) -0.2678(7) 0.106(3) Uani 1 1 d D U . . .
C28 C 0.9906(19) 0.351(2) -0.3560(11) 0.121(11) Uani 0.403(17) 1 d D U P A 1
H28A H 0.9258 0.3499 -0.3638 0.181 Uiso 0.403(17) 1 calc R . P A 1
H28B H 1.0080 0.4044 -0.4043 0.181 Uiso 0.403(17) 1 calc R . P A 1
H28C H 1.0377 0.2961 -0.3549 0.181 Uiso 0.403(17) 1 calc R . P A 1
C29 C 1.0964(10) 0.3587(16) -0.2670(13) 0.071(7) Uani 0.403(17) 1 d D U P A 1
H29A H 1.1116 0.4096 -0.3196 0.107 Uiso 0.403(17) 1 calc R . P A 1
H29B H 1.1048 0.3656 -0.2155 0.107 Uiso 0.403(17) 1 calc R . P A 1
H29C H 1.1400 0.3017 -0.2654 0.107 Uiso 0.403(17) 1 calc R . P A 1
C30 C 0.9344(18) 0.4581(13) -0.292(2) 0.21(2) Uani 0.403(17) 1 d D U P A 1
H30A H 0.8652 0.4646 -0.2942 0.312 Uiso 0.403(17) 1 calc R . P A 1
H30B H 0.9438 0.4760 -0.2480 0.312 Uiso 0.403(17) 1 calc R . P A 1
H30C H 0.9585 0.4972 -0.3490 0.312 Uiso 0.403(17) 1 calc R . P A 1
C28' C 0.9357(13) 0.4177(14) -0.3491(10) 0.147(10) Uani 0.597(17) 1 d D U P A 2
H28D H 0.8684 0.4416 -0.3335 0.221 Uiso 0.597(17) 1 calc R . P A 2
H28E H 0.9654 0.4682 -0.3854 0.221 Uiso 0.597(17) 1 calc R . P A 2
H28F H 0.9371 0.3829 -0.3816 0.221 Uiso 0.597(17) 1 calc R . P A 2
C29' C 1.0950(9) 0.3225(12) -0.2972(11) 0.110(7) Uani 0.597(17) 1 d D U P A 2
H29D H 1.1341 0.2825 -0.2460 0.164 Uiso 0.597(17) 1 calc R . P A 2
H29E H 1.0946 0.2887 -0.3302 0.164 Uiso 0.597(17) 1 calc R . P A 2
H29F H 1.1228 0.3741 -0.3341 0.164 Uiso 0.597(17) 1 calc R . P A 2
C30' C 1.0010(13) 0.4222(13) -0.2314(13) 0.151(9) Uani 0.597(17) 1 d D U P A 2
H30D H 1.0367 0.3870 -0.1778 0.226 Uiso 0.597(17) 1 calc R . P A 2
H30E H 1.0360 0.4658 -0.2746 0.226 Uiso 0.597(17) 1 calc R . P A 2
H30F H 0.9364 0.4549 -0.2189 0.226 Uiso 0.597(17) 1 calc R . P A 2
C31 C 0.7622(6) 0.0458(5) -0.0052(5) 0.072(2) Uani 1 1 d . . . . .
H31A H 0.7836 0.0114 -0.0411 0.086 Uiso 1 1 calc R . . . .
H31B H 0.7117 0.1012 -0.0364 0.086 Uiso 1 1 calc R . . . .
C32 C 0.7208(5) -0.0121(6) 0.0826(5) 0.079(3) Uani 1 1 d . . . . .
H32A H 0.7065 0.0202 0.1202 0.095 Uiso 1 1 calc R . . . .
H32B H 0.7702 -0.0696 0.1109 0.095 Uiso 1 1 calc R . . . .
C33 C 0.6261(5) -0.0346(6) 0.0757(5) 0.076(3) Uani 1 1 d . . . . .
H33A H 0.5733 0.0216 0.0543 0.091 Uiso 1 1 calc R . . . .
H33B H 0.6374 -0.0625 0.0346 0.091 Uiso 1 1 calc R . . . .
C34 C 0.5995(6) -0.0982(6) 0.1634(6) 0.089(3) Uani 1 1 d . . . . .
H34A H 0.5981 -0.0731 0.2053 0.107 Uiso 1 1 calc R . . . .
H34B H 0.6496 -0.1565 0.1810 0.107 Uiso 1 1 calc R . . . .
C35 C 0.5005(5) -0.1157(6) 0.1674(6) 0.083(3) Uani 1 1 d . . . . .
H35A H 0.4947 -0.1269 0.1172 0.100 Uiso 1 1 calc R . . . .
H35B H 0.4917 -0.1691 0.2218 0.100 Uiso 1 1 calc R . . . .
C36 C 0.3344(6) -0.0323(7) 0.1917(5) 0.077(3) Uani 1 1 d . . . . .
C37 C 0.2983(6) -0.1099(5) 0.2233(5) 0.063(2) Uani 1 1 d . . . . .
H37 H 0.3376 -0.1663 0.2254 0.075 Uiso 1 1 calc R . . . .
C38 C 0.2005(7) -0.0983(7) 0.2515(5) 0.080(3) Uani 1 1 d . . . . .
H38 H 0.1774 -0.1516 0.2782 0.096 Uiso 1 1 calc R . . . .
C39 C 0.1338(6) -0.0194(6) 0.2452(5) 0.070(2) Uani 1 1 d . . . . .
C40 C 0.1778(6) 0.0588(6) 0.2106(5) 0.074(2) Uani 1 1 d . . . . .
H40 H 0.1379 0.1156 0.2071 0.088 Uiso 1 1 calc R . . . .
C41 C 0.2712(5) 0.0532(6) 0.1840(4) 0.052(2) Uani 1 1 d . . . . .
C42 C 0.0320(7) -0.0084(7) 0.2725(7) 0.090(3) Uani 1 1 d . U . . .
C43 C -0.0328(6) 0.0511(7) 0.1940(6) 0.114(4) Uani 1 1 d . . . . .
H43A H -0.0077 0.0322 0.1469 0.171 Uiso 1 1 calc GR . . . .
H43B H -0.0331 0.1148 0.1737 0.171 Uiso 1 1 calc GR . . . .
H43C H -0.0990 0.0440 0.2113 0.171 Uiso 1 1 calc GR . . . .
C44 C 0.0109(6) 0.0308(8) 0.3369(7) 0.116(4) Uani 1 1 d . . . . .
H44A H -0.0570 0.0650 0.3344 0.174 Uiso 1 1 calc GR . . . .
H44B H 0.0527 0.0715 0.3233 0.174 Uiso 1 1 calc GR . . . .
H44C H 0.0233 -0.0183 0.3955 0.174 Uiso 1 1 calc GR . . . .
C45 C 0.0006(8) -0.0904(11) 0.3154(9) 0.170(6) Uani 1 1 d . . . . .
H45A H 0.0197 -0.1239 0.2794 0.255 Uiso 1 1 calc GR . . . .
H45B H -0.0700 -0.0757 0.3243 0.255 Uiso 1 1 calc GR . . . .
H45C H 0.0305 -0.1277 0.3718 0.255 Uiso 1 1 calc GR . . . .
C46 C 0.3257(5) 0.4064(5) -0.2329(4) 0.053(2) Uani 1 1 d . . . . .
C47 C 0.3471(5) 0.3948(5) -0.3108(4) 0.060(2) Uani 1 1 d . . . . .
H47 H 0.4019 0.3488 -0.3142 0.072 Uiso 1 1 calc R . . . .
C48 C 0.2890(6) 0.4501(6) -0.3835(5) 0.076(3) Uani 1 1 d D . . . .
C49 C 0.2214(7) 0.5268(7) -0.3781(5) 0.090(4) Uani 1 1 d . . . . .
H49 H 0.1886 0.5714 -0.4292 0.108 Uiso 1 1 calc R . . . .
C50 C 0.1993(6) 0.5416(6) -0.3040(6) 0.085(3) Uani 1 1 d . . . . .
H50 H 0.1477 0.5908 -0.3025 0.102 Uiso 1 1 calc R . . . .
C51 C 0.2553(5) 0.4817(5) -0.2305(5) 0.055(2) Uani 1 1 d . . . . .
C52 C 0.3191(5) 0.4410(6) -0.4676(5) 0.086(3) Uani 1 1 d D U . . .
C53 C 0.4112(12) 0.3693(14) -0.4669(12) 0.188(5) Uani 0.545(11) 1 d D U P B 1
H53A H 0.4241 0.3690 -0.5244 0.282 Uiso 0.545(11) 1 calc R . P B 1
H53B H 0.4654 0.3828 -0.4525 0.282 Uiso 0.545(11) 1 calc R . P B 1
H53C H 0.4037 0.3097 -0.4232 0.282 Uiso 0.545(11) 1 calc R . P B 1
C54 C 0.325(2) 0.5290(10) -0.5470(8) 0.188(5) Uani 0.545(11) 1 d D U P B 1
H54A H 0.3453 0.5170 -0.5986 0.282 Uiso 0.545(11) 1 calc R . P B 1
H54B H 0.2619 0.5726 -0.5555 0.282 Uiso 0.545(11) 1 calc R . P B 1
H54C H 0.3730 0.5542 -0.5380 0.282 Uiso 0.545(11) 1 calc R . P B 1
C55 C 0.2385(13) 0.4094(18) -0.4907(13) 0.188(5) Uani 0.545(11) 1 d D U P B 1
H55A H 0.2576 0.4034 -0.5454 0.282 Uiso 0.545(11) 1 calc R . P B 1
H55B H 0.2320 0.3509 -0.4439 0.282 Uiso 0.545(11) 1 calc R . P B 1
H55C H 0.1764 0.4547 -0.4969 0.282 Uiso 0.545(11) 1 calc R . P B 1
C53' C 0.358(2) 0.3438(10) -0.4583(13) 0.188(5) Uani 0.455(11) 1 d D U P B 2
H53D H 0.3758 0.3446 -0.5160 0.282 Uiso 0.455(11) 1 calc R . P B 2
H53E H 0.4155 0.3141 -0.4230 0.282 Uiso 0.455(11) 1 calc R . P B 2
H53F H 0.3083 0.3104 -0.4298 0.282 Uiso 0.455(11) 1 calc R . P B 2
C54' C 0.4091(16) 0.484(2) -0.5118(14) 0.188(5) Uani 0.455(11) 1 d D U P B 2
H54D H 0.4292 0.4785 -0.5666 0.282 Uiso 0.455(11) 1 calc R . P B 2
H54E H 0.3903 0.5484 -0.5233 0.282 Uiso 0.455(11) 1 calc R . P B 2
H54F H 0.4630 0.4520 -0.4724 0.282 Uiso 0.455(11) 1 calc R . P B 2
C55' C 0.2446(15) 0.4906(19) -0.5368(11) 0.188(5) Uani 0.455(11) 1 d D U P B 2
H55D H 0.2713 0.4803 -0.5885 0.282 Uiso 0.455(11) 1 calc R . P B 2
H55E H 0.1863 0.4679 -0.5144 0.282 Uiso 0.455(11) 1 calc R . P B 2
H55F H 0.2280 0.5557 -0.5521 0.282 Uiso 0.455(11) 1 calc R . P B 2
C56 C 0.3021(5) 0.5157(6) -0.1219(5) 0.074(2) Uani 1 1 d . . . . .
H56A H 0.2990 0.5812 -0.1544 0.088 Uiso 1 1 calc R . . . .
H56B H 0.3687 0.4811 -0.1291 0.088 Uiso 1 1 calc R . . . .
C57 C 0.2762(5) 0.4921(5) -0.0263(5) 0.064(2) Uani 1 1 d . . . . .
H57A H 0.2173 0.5374 -0.0209 0.076 Uiso 1 1 calc R . . . .
H57B H 0.2615 0.4320 0.0021 0.076 Uiso 1 1 calc R . . . .
C58 C 0.3553(5) 0.4900(6) 0.0194(5) 0.068(2) Uani 1 1 d . . . . .
H58A H 0.4073 0.4339 0.0288 0.082 Uiso 1 1 calc R . . . .
H58B H 0.3829 0.5423 -0.0180 0.082 Uiso 1 1 calc R . . . .
C59 C 0.3228(7) 0.4930(8) 0.1033(6) 0.114(4) Uani 1 1 d . U . . .
H59A H 0.2910 0.4430 0.1383 0.136 Uiso 1 1 calc R . . . .
H59B H 0.2729 0.5506 0.0925 0.136 Uiso 1 1 calc R . . . .
C60 C 0.4008(8) 0.4859(7) 0.1587(6) 0.116(4) Uani 1 1 d . . . . .
H60A H 0.4399 0.5300 0.1232 0.139 Uiso 1 1 calc R . . . .
H60B H 0.3699 0.4991 0.2088 0.139 Uiso 1 1 calc R . . . .
C61 C 0.5111(7) 0.3543(7) 0.2616(6) 0.082(3) Uani 1 1 d . . . . .
C62 C 0.5233(6) 0.3965(6) 0.3090(5) 0.076(3) Uani 1 1 d . . . . .
H62 H 0.4900 0.4580 0.2949 0.092 Uiso 1 1 calc R . . . .
C63 C 0.5863(6) 0.3472(8) 0.3791(5) 0.084(3) Uani 1 1 d . . . . .
H63 H 0.5960 0.3765 0.4114 0.100 Uiso 1 1 calc R . . . .
C64 C 0.6333(6) 0.2583(7) 0.4012(5) 0.099(4) Uani 1 1 d D . . . .
C65 C 0.6276(7) 0.2156(5) 0.3460(5) 0.084(3) Uani 1 1 d . . . . .
H65 H 0.6669 0.1568 0.3550 0.101 Uiso 1 1 calc R . . . .
C66 C 0.5617(6) 0.2651(7) 0.2791(5) 0.073(3) Uani 1 1 d . . . . .
C67 C 0.7032(6) 0.2024(6) 0.4758(5) 0.103(3) Uani 1 1 d D U . . .
C68 C 0.6998(8) 0.2553(7) 0.5287(7) 0.113(5) Uani 0.845(9) 1 d D U P C 1
H68A H 0.7449 0.2186 0.5759 0.170 Uiso 0.845(9) 1 calc R . P C 1
H68B H 0.7184 0.3120 0.4906 0.170 Uiso 0.845(9) 1 calc R . P C 1
H68C H 0.6340 0.2691 0.5532 0.170 Uiso 0.845(9) 1 calc R . P C 1
C69 C 0.6779(9) 0.1101(6) 0.5346(6) 0.126(5) Uani 0.845(9) 1 d D U P C 1
H69A H 0.7227 0.0745 0.5822 0.190 Uiso 0.845(9) 1 calc R . P C 1
H69B H 0.6114 0.1210 0.5587 0.190 Uiso 0.845(9) 1 calc R . P C 1
H69C H 0.6837 0.0765 0.4999 0.190 Uiso 0.845(9) 1 calc R . P C 1
C70 C 0.8085(6) 0.1832(9) 0.4330(7) 0.140(6) Uani 0.845(9) 1 d D U P C 1
H70A H 0.8555 0.1475 0.4788 0.210 Uiso 0.845(9) 1 calc R . P C 1
H70B H 0.8105 0.1494 0.3994 0.210 Uiso 0.845(9) 1 calc R . P C 1
H70C H 0.8247 0.2409 0.3943 0.210 Uiso 0.845(9) 1 calc R . P C 1
C68' C 0.768(3) 0.2603(19) 0.474(2) 0.113(5) Uani 0.155(9) 1 d D U P C 2
H68D H 0.8126 0.2244 0.5219 0.170 Uiso 0.155(9) 1 calc R . P C 2
H68E H 0.8052 0.2790 0.4185 0.170 Uiso 0.155(9) 1 calc R . P C 2
H68F H 0.7274 0.3142 0.4811 0.170 Uiso 0.155(9) 1 calc R . P C 2
C69' C 0.6416(16) 0.174(3) 0.5636(7) 0.126(5) Uani 0.155(9) 1 d D U P C 2
H69D H 0.6849 0.1380 0.6123 0.190 Uiso 0.155(9) 1 calc R . P C 2
H69E H 0.6008 0.2283 0.5695 0.190 Uiso 0.155(9) 1 calc R . P C 2
H69F H 0.6005 0.1374 0.5639 0.190 Uiso 0.155(9) 1 calc R . P C 2
C70' C 0.766(3) 0.116(2) 0.465(3) 0.140(6) Uani 0.155(9) 1 d D U P C 2
H70D H 0.8106 0.0797 0.5129 0.210 Uiso 0.155(9) 1 calc R . P C 2
H70E H 0.7234 0.0797 0.4675 0.210 Uiso 0.155(9) 1 calc R . P C 2
H70F H 0.8025 0.1335 0.4096 0.210 Uiso 0.155(9) 1 calc R . P C 2

loop_
_atom_site_aniso_label
_atom_site_aniso_U_11
_atom_site_aniso_U_22
_atom_site_aniso_U_33
_atom_site_aniso_U_23
_atom_site_aniso_U_13
_atom_site_aniso_U_12
O1 0.042(3) 0.070(4) 0.070(4) 0.004(3) -0.021(3) -0.009(3)
O2 0.060(4) 0.063(4) 0.105(4) -0.018(3) 0.010(3) -0.020(3)
O3 0.071(4) 0.110(5) 0.057(3) -0.044(3) -0.015(3) -0.009(3)
O4 0.127(6) 0.086(5) 0.119(5) -0.038(4) -0.058(5) -0.023(4)
N1 0.042(4) 0.059(5) 0.070(4) -0.013(3) -0.004(3) -0.016(3)
N2 0.067(4) 0.063(5) 0.057(4) -0.025(3) -0.007(3) -0.003(4)
N3 0.069(4) 0.051(4) 0.042(4) -0.012(3) 0.002(3) -0.019(4)
N4 0.058(4) 0.087(5) 0.047(4) -0.019(4) -0.009(3) -0.016(4)
C1 0.094(7) 0.054(6) 0.075(6) -0.012(5) -0.037(6) -0.026(5)
C2 0.061(5) 0.078(6) 0.061(5) -0.005(5) -0.027(5) -0.025(5)
C3 0.057(5) 0.088(7) 0.042(5) -0.010(4) -0.007(4) -0.014(5)
C4 0.063(6) 0.054(5) 0.065(5) -0.018(4) -0.031(5) -0.003(4)
C5 0.052(5) 0.076(6) 0.049(5) -0.006(4) -0.004(4) -0.038(4)
C6 0.105(7) 0.108(8) 0.048(5) -0.016(5) -0.013(5) -0.059(6)
C7 0.099(7) 0.081(7) 0.052(5) -0.019(5) -0.019(5) -0.039(5)
C8 0.055(5) 0.100(7) 0.062(5) -0.015(5) 0.002(4) -0.043(5)
C9 0.057(5) 0.074(6) 0.036(4) 0.000(4) -0.004(4) -0.041(4)
C10 0.068(5) 0.047(5) 0.060(5) 0.001(4) -0.020(4) -0.019(4)
C11 0.058(5) 0.055(5) 0.064(5) -0.032(4) 0.002(4) -0.015(4)
C12 0.075(6) 0.069(6) 0.040(4) -0.005(4) 0.002(4) -0.020(5)
C13 0.055(5) 0.075(7) 0.097(7) -0.039(6) -0.020(5) -0.016(5)
C14 0.050(5) 0.044(5) 0.087(6) -0.022(5) 0.018(4) -0.019(4)
C15 0.049(4) 0.050(5) 0.047(4) -0.016(4) -0.020(3) -0.006(4)
C16 0.042(4) 0.058(5) 0.063(5) -0.012(4) -0.004(4) -0.022(4)
C17 0.072(6) 0.067(6) 0.058(5) -0.014(4) -0.011(4) -0.024(5)
C18 0.051(5) 0.100(8) 0.052(5) -0.013(5) 0.015(4) -0.020(5)
C19 0.054(5) 0.066(6) 0.084(6) -0.023(5) -0.007(5) -0.010(5)
C20 0.054(5) 0.051(5) 0.055(5) -0.012(4) -0.016(4) -0.009(4)
C21 0.035(4) 0.070(6) 0.079(6) -0.009(5) -0.005(4) -0.024(4)
C22 0.078(7) 0.094(8) 0.082(6) -0.018(6) -0.033(5) -0.028(6)
C23 0.053(6) 0.132(10) 0.071(6) 0.003(6) 0.005(5) -0.033(6)
C24 0.054(6) 0.102(9) 0.121(8) -0.028(7) -0.017(6) -0.019(6)
C25 0.061(6) 0.080(7) 0.080(6) -0.014(5) 0.002(5) -0.006(5)
C26 0.040(5) 0.085(7) 0.063(5) -0.028(5) 0.005(4) -0.014(5)
C27 0.103(7) 0.112(7) 0.113(7) -0.051(6) 0.009(5) -0.047(6)
C28 0.131(19) 0.108(18) 0.114(17) -0.023(13) -0.008(13) -0.055(14)
C29 0.071(13) 0.082(15) 0.069(13) -0.035(10) 0.013(10) -0.036(11)
C30 0.21(3) 0.21(3) 0.19(2) -0.091(18) 0.004(18) -0.032(17)
C28' 0.153(15) 0.131(17) 0.134(14) -0.016(11) -0.031(12) -0.056(13)
C29' 0.091(12) 0.133(15) 0.099(12) -0.033(10) -0.020(9) -0.038(11)
C30' 0.089(13) 0.184(18) 0.172(16) -0.051(13) -0.016(11) -0.059(12)
C31 0.098(7) 0.029(5) 0.063(5) 0.005(4) -0.008(5) -0.019(4)
C32 0.055(5) 0.091(7) 0.071(6) -0.031(5) -0.017(4) 0.008(5)
C33 0.066(6) 0.075(7) 0.061(5) 0.003(5) -0.006(4) -0.032(5)
C34 0.061(6) 0.084(7) 0.120(8) -0.040(6) 0.013(5) -0.032(5)
C35 0.054(5) 0.077(7) 0.086(6) -0.021(5) 0.013(4) -0.003(5)
C36 0.066(6) 0.099(8) 0.060(5) -0.020(5) -0.004(4) -0.035(6)
C37 0.069(6) 0.035(5) 0.078(5) -0.023(4) 0.000(4) -0.007(4)
C38 0.091(7) 0.084(8) 0.048(5) 0.002(5) -0.019(5) -0.042(6)
C39 0.070(6) 0.056(6) 0.058(5) -0.003(4) 0.002(4) -0.017(5)
C40 0.062(6) 0.052(6) 0.082(6) -0.002(4) -0.005(4) -0.023(5)
C41 0.034(4) 0.069(6) 0.055(5) -0.032(4) 0.002(3) -0.009(4)
C42 0.064(5) 0.074(6) 0.109(6) 0.003(5) -0.007(5) -0.053(5)
C43 0.066(6) 0.099(8) 0.151(9) -0.010(7) -0.056(6) -0.028(6)
C44 0.045(6) 0.151(11) 0.155(10) -0.074(9) 0.026(6) -0.032(6)
C45 0.110(10) 0.25(2) 0.186(14) -0.127(14) 0.004(9) -0.042(11)
C46 0.051(5) 0.066(6) 0.036(4) -0.011(4) -0.008(3) -0.019(4)
C47 0.054(5) 0.081(6) 0.044(4) -0.015(4) -0.006(4) -0.032(4)
C48 0.071(6) 0.096(8) 0.058(5) -0.043(6) 0.009(5) -0.006(6)
C49 0.107(8) 0.111(9) 0.039(5) 0.017(5) -0.030(5) -0.076(7)
C50 0.083(6) 0.077(7) 0.073(6) -0.016(5) -0.011(5) -0.012(5)
C51 0.039(4) 0.058(5) 0.059(5) -0.022(4) -0.019(4) 0.004(4)
C52 0.064(5) 0.101(6) 0.073(5) -0.018(5) -0.001(4) -0.025(5)
C53 0.177(8) 0.191(9) 0.184(7) -0.067(6) -0.008(6) -0.052(7)
C54 0.177(8) 0.191(9) 0.184(7) -0.067(6) -0.008(6) -0.052(7)
C55 0.177(8) 0.191(9) 0.184(7) -0.067(6) -0.008(6) -0.052(7)
C53' 0.177(8) 0.191(9) 0.184(7) -0.067(6) -0.008(6) -0.052(7)
C54' 0.177(8) 0.191(9) 0.184(7) -0.067(6) -0.008(6) -0.052(7)
C55' 0.177(8) 0.191(9) 0.184(7) -0.067(6) -0.008(6) -0.052(7)
C56 0.050(5) 0.080(7) 0.101(7) -0.045(5) -0.002(5) -0.020(5)
C57 0.066(5) 0.069(6) 0.070(5) -0.052(5) 0.011(4) -0.007(4)
C58 0.051(5) 0.085(7) 0.064(5) -0.030(5) 0.004(4) -0.016(5)
C59 0.123(7) 0.130(8) 0.094(6) -0.046(5) -0.019(5) -0.037(6)
C60 0.152(10) 0.089(8) 0.115(8) -0.051(7) -0.097(8) 0.020(7)
C61 0.094(7) 0.079(7) 0.082(6) -0.045(6) -0.045(6) 0.006(6)
C62 0.086(6) 0.091(7) 0.068(6) -0.036(5) -0.014(5) -0.036(5)
C63 0.068(6) 0.129(9) 0.062(6) -0.054(6) -0.020(5) -0.004(6)
C64 0.098(8) 0.132(10) 0.049(5) 0.006(6) -0.033(5) -0.060(7)
C65 0.157(9) 0.048(6) 0.049(5) 0.002(4) -0.047(5) -0.039(6)
C66 0.065(6) 0.104(8) 0.048(5) -0.020(5) -0.007(4) -0.037(6)
C67 0.114(7) 0.113(7) 0.089(6) -0.044(5) -0.013(5) -0.032(6)
C68 0.113(9) 0.136(10) 0.111(8) -0.057(7) -0.011(6) -0.050(7)
C69 0.162(10) 0.117(10) 0.101(8) -0.028(7) -0.009(7) -0.066(8)
C70 0.117(9) 0.149(11) 0.162(10) -0.075(8) -0.040(8) -0.012(8)
C68' 0.113(9) 0.136(10) 0.111(8) -0.057(7) -0.011(6) -0.050(7)
C69' 0.162(10) 0.117(10) 0.101(8) -0.028(7) -0.009(7) -0.066(8)
C70' 0.117(9) 0.149(11) 0.162(10) -0.075(8) -0.040(8) -0.012(8)

loop_
_atom_type_symbol
_atom_type_description
_atom_type_scat_dispersion_real
_atom_type_scat_dispersion_imag
_atom_type_scat_source
C C 0.0033 0.0016 'International Tables Vol C Tables 4.2.6.8 and 6.1.1.4'
H H 0.0000 0.0000 'International Tables Vol C Tables 4.2.6.8 and 6.1.1.4'
N N 0.0061 0.0033 'International Tables Vol C Tables 4.2.6.8 and 6.1.1.4'
O O 0.0106 0.0060 'International Tables Vol C Tables 4.2.6.8 and 6.1.1.4'

loop_
_geom_angle_atom_site_label_1
_geom_angle_atom_site_label_2
_geom_angle_atom_site_label_3
_geom_angle
C26 O1 C31 116.2(5)
C36 O2 C35 121.9(7)
C51 O3 C56 119.1(6)
C60 O4 C61 125.9(7)
C4 N1 C1 106.1(6)
C6 N2 H2 127.0
C9 N2 H2 127.0
C9 N2 C6 106.0(6)
C11 N3 C14 107.0(6)
C16 N4 H4 125.4
C16 N4 C19 109.1(6)
C19 N4 H4 125.4
N1 C1 C2 109.6(7)
N1 C1 C20 126.3(7)
C20 C1 C2 123.9(8)
C1 C2 H2A 126.9
C3 C2 C1 106.1(8)
C3 C2 H2A 126.9
C2 C3 H3 125.8
C2 C3 C4 108.3(8)
C4 C3 H3 125.8
N1 C4 C3 109.7(7)
N1 C4 C5 124.7(7)
C5 C4 C3 125.4(7)
C4 C5 C6 123.4(8)
C4 C5 C66 121.2(7)
C6 C5 C66 115.2(7)
N2 C6 C7 106.6(6)
C5 C6 N2 123.3(7)
C5 C6 C7 129.9(7)
C6 C7 H7 127.3
C8 C7 C6 105.4(7)
C8 C7 H7 127.3
C7 C8 H8 124.4
C7 C8 C9 111.2(7)
C9 C8 H8 124.4
N2 C9 C8 110.2(6)
N2 C9 C10 122.6(6)
C8 C9 C10 127.0(7)
C9 C10 C11 120.1(6)
C9 C10 C41 121.0(6)
C41 C10 C11 118.2(6)
N3 C11 C10 126.1(6)
N3 C11 C12 109.4(6)
C12 C11 C10 123.0(7)
C11 C12 H12 125.7
C13 C12 C11 108.6(7)
C13 C12 H12 125.7
C12 C13 H13 127.4
C12 C13 C14 105.2(7)
C14 C13 H13 127.4
N3 C14 C13 109.5(7)
N3 C14 C15 124.3(7)
C15 C14 C13 125.9(8)
C14 C15 C16 123.7(6)
C14 C15 C46 119.0(6)
C16 C15 C46 117.0(6)
N4 C16 C15 121.1(7)
N4 C16 C17 109.2(6)
C15 C16 C17 128.8(7)
C16 C17 H17 127.0
C18 C17 C16 105.9(7)
C18 C17 H17 127.0
C17 C18 H18 124.1
C17 C18 C19 111.8(7)
C19 C18 H18 124.1
C18 C19 N4 103.6(6)
C20 C19 N4 123.9(7)
C20 C19 C18 131.2(7)
C1 C20 C21 118.7(7)
C19 C20 C1 123.5(7)
C19 C20 C21 117.7(7)
C20 C21 C26 115.8(7)
C22 C21 C20 123.4(8)
C22 C21 C26 120.8(8)
C21 C22 H22 120.0
C21 C22 C23 120.0(9)
C23 C22 H22 120.0
C22 C23 C27 119.7(10)
C24 C23 C22 121.6(9)
C24 C23 C27 118.8(9)
C23 C24 H24 119.9
C23 C24 C25 120.1(9)
C25 C24 H24 119.9
C24 C25 H25 120.4
C26 C25 C24 119.1(9)
C26 C25 H25 120.4
O1 C26 C21 125.1(7)
O1 C26 C25 116.4(8)
C25 C26 C21 117.9(8)
C23 C27 C28 111.6(12)
C23 C27 C30 118.0(14)
C23 C27 C30' 105.8(10)
C29 C27 C23 118.8(11)
C29 C27 C28 102.0(8)
C29 C27 C30 103.0(9)
C30 C27 C28 100.9(8)
C28' C27 C23 121.0(10)
C28' C27 C29' 106.6(8)
C28' C27 C30' 105.0(8)
C29' C27 C23 113.3(11)
C29' C27 C30' 103.6(7)
C27 C28 H28A 109.5
C27 C28 H28B 109.5
C27 C28 H28C 109.5
H28A C28 H28B 109.5
H28A C28 H28C 109.5
H28B C28 H28C 109.5
C27 C29 H29A 109.5
C27 C29 H29B 109.5
C27 C29 H29C 109.5
H29A C29 H29B 109.5
H29A C29 H29C 109.5
H29B C29 H29C 109.5
C27 C30 H30A 109.5
C27 C30 H30B 109.5
C27 C30 H30C 109.5
H30A C30 H30B 109.5
H30A C30 H30C 109.5
H30B C30 H30C 109.5
C27 C28' H28D 109.5
C27 C28' H28E 109.5
C27 C28' H28F 109.5
H28D C28' H28E 109.5
H28D C28' H28F 109.5
H28E C28' H28F 109.5
C27 C29' H29D 109.5
C27 C29' H29E 109.5
C27 C29' H29F 109.5
H29D C29' H29E 109.5
H29D C29' H29F 109.5
H29E C29' H29F 109.5
C27 C30' H30D 109.5
C27 C30' H30E 109.5
C27 C30' H30F 109.5
H30D C30' H30E 109.5
H30D C30' H30F 109.5
H30E C30' H30F 109.5
O1 C31 H31A 109.8
O1 C31 H31B 109.8
O1 C31 C32 109.6(6)
H31A C31 H31B 108.2
C32 C31 H31A 109.8
C32 C31 H31B 109.8
C31 C32 H32A 108.9
C31 C32 H32B 108.9
C31 C32 C33 113.3(6)
H32A C32 H32B 107.7
C33 C32 H32A 108.9
C33 C32 H32B 108.9
C32 C33 H33A 110.2
C32 C33 H33B 110.2
H33A C33 H33B 108.5
C34 C33 C32 107.7(6)
C34 C33 H33A 110.2
C34 C33 H33B 110.2
C33 C34 H34A 109.1
C33 C34 H34B 109.1
C33 C34 C35 112.5(7)
H34A C34 H34B 107.8
C35 C34 H34A 109.1
C35 C34 H34B 109.1
O2 C35 C34 105.7(7)
O2 C35 H35A 110.6
O2 C35 H35B 110.6
C34 C35 H35A 110.6
C34 C35 H35B 110.6
H35A C35 H35B 108.7
O2 C36 C37 123.3(9)
O2 C36 C41 116.1(8)
C37 C36 C41 120.6(7)
C36 C37 H37 122.2
C38 C37 C36 115.6(8)
C38 C37 H37 122.2
C37 C38 H38 115.9
C39 C38 C37 128.1(8)
C39 C38 H38 115.9
C38 C39 C40 112.4(8)
C38 C39 C42 127.2(9)
C42 C39 C40 120.3(8)
C39 C40 H40 118.4
C41 C40 C39 123.2(8)
C41 C40 H40 118.4
C36 C41 C10 114.7(7)
C40 C41 C10 125.5(8)
C40 C41 C36 119.8(8)
C39 C42 C43 111.2(8)
C39 C42 C44 109.4(7)
C44 C42 C43 111.2(10)
C45 C42 C39 115.3(10)
C45 C42 C43 104.5(8)
C45 C42 C44 104.9(9)
C42 C43 H43A 109.5
C42 C43 H43B 109.5
C42 C43 H43C 109.5
H43A C43 H43B 109.5
H43A C43 H43C 109.5
H43B C43 H43C 109.5
C42 C44 H44A 109.5
C42 C44 H44B 109.5
C42 C44 H44C 109.5
H44A C44 H44B 109.5
H44A C44 H44C 109.5
H44B C44 H44C 109.5
C42 C45 H45A 109.5
C42 C45 H45B 109.5
C42 C45 H45C 109.5
H45A C45 H45B 109.5
H45A C45 H45C 109.5
H45B C45 H45C 109.5
C47 C46 C15 120.8(7)
C51 C46 C15 118.8(6)
C51 C46 C47 120.3(6)
C46 C47 H47 119.3
C48 C47 C46 121.5(7)
C48 C47 H47 119.3
C47 C48 C49 114.6(7)
C47 C48 C52 119.8(7)
C49 C48 C52 123.3(7)
C48 C49 H49 117.6
C50 C49 C48 124.9(7)
C50 C49 H49 117.6
C49 C50 H50 120.8
C49 C50 C51 118.3(9)
C51 C50 H50 120.8
O3 C51 C46 121.0(6)
O3 C51 C50 119.4(7)
C46 C51 C50 119.2(7)
C48 C52 C53 116.1(7)
C48 C52 C54 114.9(8)
C48 C52 C55 109.0(7)
C48 C52 C53' 115.2(7)
C48 C52 C54' 108.9(7)
C48 C52 C55' 116.0(8)
C53 C52 C54 108.2(8)
C53 C52 C55 103.6(7)
C54 C52 C55 103.8(7)
C53' C52 C54' 102.9(7)
C55' C52 C53' 108.1(8)
C55' C52 C54' 104.4(7)
C52 C53 H53A 109.5
C52 C53 H53B 109.5
C52 C53 H53C 109.5
H53A C53 H53B 109.5
H53A C53 H53C 109.5
H53B C53 H53C 109.5
C52 C54 H54A 109.5
C52 C54 H54B 109.5
C52 C54 H54C 109.5
H54A C54 H54B 109.5
H54A C54 H54C 109.5
H54B C54 H54C 109.5
C52 C55 H55A 109.5
C52 C55 H55B 109.5
C52 C55 H55C 109.5
H55A C55 H55B 109.5
H55A C55 H55C 109.5
H55B C55 H55C 109.5
C52 C53' H53D 109.5
C52 C53' H53E 109.5
C52 C53' H53F 109.5
H53D C53' H53E 109.5
H53D C53' H53F 109.5
H53E C53' H53F 109.5
C52 C54' H54D 109.5
C52 C54' H54E 109.5
C52 C54' H54F 109.5
H54D C54' H54E 109.5
H54D C54' H54F 109.5
H54E C54' H54F 109.5
C52 C55' H55D 109.5
C52 C55' H55E 109.5
C52 C55' H55F 109.5
H55D C55' H55E 109.5
H55D C55' H55F 109.5
H55E C55' H55F 109.5
O3 C56 H56A 110.1
O3 C56 H56B 110.1
O3 C56 C57 108.2(6)
H56A C56 H56B 108.4
C57 C56 H56A 110.1
C57 C56 H56B 110.1
C56 C57 H57A 109.1
C56 C57 H57B 109.1
H57A C57 H57B 107.8
C58 C57 C56 112.5(6)
C58 C57 H57A 109.1
C58 C57 H57B 109.1
C57 C58 H58A 109.0
C57 C58 H58B 109.0
H58A C58 H58B 107.8
C59 C58 C57 112.9(7)
C59 C58 H58A 109.0
C59 C58 H58B 109.0
C58 C59 H59A 108.0
C58 C59 H59B 108.0
C58 C59 C60 117.1(9)
H59A C59 H59B 107.3
C60 C59 H59A 108.0
C60 C59 H59B 108.0
O4 C60 C59 107.1(8)
O4 C60 H60A 110.3
O4 C60 H60B 110.3
C59 C60 H60A 110.3
C59 C60 H60B 110.3
H60A C60 H60B 108.5
O4 C61 C66 115.5(7)
C62 C61 O4 122.5(9)
C62 C61 C66 121.4(8)
C61 C62 H62 120.4
C61 C62 C63 119.1(9)
C63 C62 H62 120.4
C62 C63 H63 119.4
C64 C63 C62 121.1(8)
C64 C63 H63 119.4
C63 C64 C65 119.8(7)
C63 C64 C67 123.0(7)
C65 C64 C67 116.7(7)
C64 C65 H65 121.4
C66 C65 C64 117.2(8)
C66 C65 H65 121.4
C61 C66 C5 118.0(7)
C61 C66 C65 120.7(8)
C65 C66 C5 120.3(9)
C64 C67 C68 110.7(6)
C64 C67 C69 109.6(6)
C64 C67 C70 107.0(6)
C64 C67 C68' 109.7(7)
C64 C67 C69' 108.0(7)
C64 C67 C70' 109.0(7)
C68 C67 C69 111.2(6)
C68 C67 C70 109.7(6)
C69 C67 C70 108.5(6)
C68' C67 C69' 110.1(7)
C68' C67 C70' 110.8(7)
C70' C67 C69' 109.3(7)
C67 C68 H68A 109.5
C67 C68 H68B 109.5
C67 C68 H68C 109.5
H68A C68 H68B 109.5
H68A C68 H68C 109.5
H68B C68 H68C 109.5
C67 C69 H69A 109.5
C67 C69 H69B 109.5
C67 C69 H69C 109.5
H69A C69 H69B 109.5
H69A C69 H69C 109.5
H69B C69 H69C 109.5
C67 C70 H70A 109.5
C67 C70 H70B 109.5
C67 C70 H70C 109.5
H70A C70 H70B 109.5
H70A C70 H70C 109.5
H70B C70 H70C 109.5
C67 C68' H68D 109.5
C67 C68' H68E 109.5
C67 C68' H68F 109.5
H68D C68' H68E 109.5
H68D C68' H68F 109.5
H68E C68' H68F 109.5
C67 C69' H69D 109.5
C67 C69' H69E 109.5
C67 C69' H69F 109.5
H69D C69' H69E 109.5
H69D C69' H69F 109.5
H69E C69' H69F 109.5
C67 C70' H70D 109.5
C67 C70' H70E 109.5
C67 C70' H70F 109.5
H70D C70' H70E 109.5
H70D C70' H70F 109.5
H70E C70' H70F 109.5

loop_
_geom_bond_atom_site_label_1
_geom_bond_atom_site_label_2
_geom_bond_distance
O1 C26 1.358(9)
O1 C31 1.449(8)
O2 C35 1.483(9)
O2 C36 1.350(9)
O3 C51 1.353(8)
O3 C56 1.479(8)
O4 C60 1.351(10)
O4 C61 1.392(9)
N1 C1 1.379(10)
N1 C4 1.338(9)
N2 H2 0.8800
N2 C6 1.446(9)
N2 C9 1.369(8)
N3 C11 1.321(8)
N3 C14 1.347(9)
N4 H4 0.8800
N4 C16 1.344(8)
N4 C19 1.459(9)
C1 C2 1.494(9)
C1 C20 1.394(10)
C2 H2A 0.9500
C2 C3 1.286(10)
C3 H3 0.9500
C3 C4 1.491(10)
C4 C5 1.376(10)
C5 C6 1.385(10)
C5 C66 1.515(11)
C6 C7 1.468(10)
C7 H7 0.9500
C7 C8 1.351(10)
C8 H8 0.9500
C8 C9 1.371(9)
C9 C10 1.379(9)
C10 C11 1.479(10)
C10 C41 1.474(10)
C11 C12 1.449(9)
C12 H12 0.9500
C12 C13 1.293(10)
C13 H13 0.9500
C13 C14 1.469(9)
C14 C15 1.423(9)
C15 C16 1.439(9)
C15 C46 1.490(8)
C16 C17 1.446(10)
C17 H17 0.9500
C17 C18 1.354(9)
C18 H18 0.9500
C18 C19 1.422(10)
C19 C20 1.379(9)
C20 C21 1.465(10)
C21 C22 1.353(10)
C21 C26 1.483(11)
C22 H22 0.9500
C22 C23 1.432(12)
C23 C24 1.347(13)
C23 C27 1.548(13)
C24 H24 0.9500
C24 C25 1.464(12)
C25 H25 0.9500
C25 C26 1.408(10)
C27 C28 1.572(9)
C27 C29 1.537(9)
C27 C30 1.563(10)
C27 C28' 1.504(9)
C27 C29' 1.533(9)
C27 C30' 1.553(9)
C28 H28A 0.9800
C28 H28B 0.9800
C28 H28C 0.9800
C29 H29A 0.9800
C29 H29B 0.9800
C29 H29C 0.9800
C30 H30A 0.9800
C30 H30B 0.9800
C30 H30C 0.9800
C28' H28D 0.9800
C28' H28E 0.9800
C28' H28F 0.9800
C29' H29D 0.9800
C29' H29E 0.9800
C29' H29F 0.9800
C30' H30D 0.9800
C30' H30E 0.9800
C30' H30F 0.9800
C31 H31A 0.9900
C31 H31B 0.9900
C31 C32 1.523(10)
C32 H32A 0.9900
C32 H32B 0.9900
C32 C33 1.567(10)
C33 H33A 0.9900
C33 H33B 0.9900
C33 C34 1.475(10)
C34 H34A 0.9900
C34 H34B 0.9900
C34 C35 1.536(10)
C35 H35A 0.9900
C35 H35B 0.9900
C36 C37 1.412(10)
C36 C41 1.435(11)
C37 H37 0.9500
C37 C38 1.402(10)
C38 H38 0.9500
C38 C39 1.373(11)
C39 C40 1.486(10)
C39 C42 1.450(12)
C40 H40 0.9500
C40 C41 1.340(9)
C42 C43 1.540(11)
C42 C44 1.488(13)
C42 C45 1.430(14)
C43 H43A 0.9800
C43 H43B 0.9800
C43 H43C 0.9800
C44 H44A 0.9800
C44 H44B 0.9800
C44 H44C 0.9800
C45 H45A 0.9800
C45 H45B 0.9800
C45 H45C 0.9800
C46 C47 1.414(9)
C46 C51 1.396(10)
C47 H47 0.9500
C47 C48 1.411(10)
C48 C49 1.414(12)
C48 C52 1.505(8)
C49 H49 0.9500
C49 C50 1.380(12)
C50 H50 0.9500
C50 C51 1.414(10)
C52 C53 1.514(8)
C52 C54 1.523(8)
C52 C55 1.596(8)
C52 C53' 1.526(8)
C52 C54' 1.596(8)
C52 C55' 1.512(8)
C53 H53A 0.9800
C53 H53B 0.9800
C53 H53C 0.9800
C54 H54A 0.9800
C54 H54B 0.9800
C54 H54C 0.9800
C55 H55A 0.9800
C55 H55B 0.9800
C55 H55C 0.9800
C53' H53D 0.9800
C53' H53E 0.9800
C53' H53F 0.9800
C54' H54D 0.9800
C54' H54E 0.9800
C54' H54F 0.9800
C55' H55D 0.9800
C55' H55E 0.9800
C55' H55F 0.9800
C56 H56A 0.9900
C56 H56B 0.9900
C56 C57 1.517(10)
C57 H57A 0.9900
C57 H57B 0.9900
C57 C58 1.482(9)
C58 H58A 0.9900
C58 H58B 0.9900
C58 C59 1.462(11)
C59 H59A 0.9900
C59 H59B 0.9900
C59 C60 1.548(11)
C60 H60A 0.9900
C60 H60B 0.9900
C61 C62 1.374(10)
C61 C66 1.394(11)
C62 H62 0.9500
C62 C63 1.416(10)
C63 H63 0.9500
C63 C64 1.364(12)
C64 C65 1.464(11)
C64 C67 1.534(8)
C65 H65 0.9500
C65 C66 1.404(10)
C67 C68 1.536(7)
C67 C69 1.556(8)
C67 C70 1.585(8)
C67 C68' 1.544(9)
C67 C69' 1.566(9)
C67 C70' 1.556(9)
C68 H68A 0.9800
C68 H68B 0.9800
C68 H68C 0.9800
C69 H69A 0.9800
C69 H69B 0.9800
C69 H69C 0.9800
C70 H70A 0.9800
C70 H70B 0.9800
C70 H70C 0.9800
C68' H68D 0.9800
C68' H68E 0.9800
C68' H68F 0.9800
C69' H69D 0.9800
C69' H69E 0.9800
C69' H69F 0.9800
C70' H70D 0.9800
C70' H70E 0.9800
C70' H70F 0.9800

loop_
_geom_torsion_atom_site_label_1
_geom_torsion_atom_site_label_2
_geom_torsion_atom_site_label_3
_geom_torsion_atom_site_label_4
_geom_torsion
O1 C31 C32 C33 174.4(7)
O2 C36 C37 C38 177.7(7)
O2 C36 C41 C10 2.2(9)
O2 C36 C41 C40 -178.9(7)
O3 C56 C57 C58 165.0(6)
O4 C61 C62 C63 -174.0(8)
O4 C61 C66 C5 3.5(12)
O4 C61 C66 C65 171.9(8)
N1 C1 C2 C3 -3.6(9)
N1 C1 C20 C19 17.7(13)
N1 C1 C20 C21 -166.6(8)
N1 C4 C5 C6 15.3(14)
N1 C4 C5 C66 -157.7(8)
N2 C6 C7 C8 7.1(10)
N2 C9 C10 C11 -13.1(12)
N2 C9 C10 C41 156.9(7)
N3 C11 C12 C13 -1.6(10)
N3 C14 C15 C16 17.6(12)
N3 C14 C15 C46 -168.5(7)
N4 C16 C17 C18 -6.2(9)
N4 C19 C20 C1 -12.6(12)
N4 C19 C20 C21 171.6(8)
C1 N1 C4 C3 0.4(8)
C1 N1 C4 C5 -175.2(8)
C1 C2 C3 C4 3.6(9)
C1 C20 C21 C22 -111.1(9)
C1 C20 C21 C26 70.3(10)
C2 C1 C20 C19 -156.6(8)
C2 C1 C20 C21 19.2(11)
C2 C3 C4 N1 -2.8(10)
C2 C3 C4 C5 172.8(8)
C3 C4 C5 C6 -159.7(8)
C3 C4 C5 C66 27.3(12)
C4 N1 C1 C2 1.8(9)
C4 N1 C1 C20 -173.1(8)
C4 C5 C6 N2 -16.7(14)
C4 C5 C6 C7 157.7(9)
C4 C5 C66 C61 88.5(10)
C4 C5 C66 C65 -80.0(10)
C5 C6 C7 C8 -168.1(10)
C6 N2 C9 C8 -1.2(9)
C6 N2 C9 C10 174.0(8)
C6 C5 C66 C61 -85.1(10)
C6 C5 C66 C65 106.5(9)
C6 C7 C8 C9 -8.1(11)
C7 C8 C9 N2 6.1(11)
C7 C8 C9 C10 -168.8(8)
C8 C9 C10 C11 161.2(8)
C8 C9 C10 C41 -28.7(13)
C9 N2 C6 C5 171.9(9)
C9 N2 C6 C7 -3.6(9)
C9 C10 C11 N3 9.3(13)
C9 C10 C11 C12 -155.2(8)
C9 C10 C41 C36 -79.0(9)
C9 C10 C41 C40 102.2(9)
C10 C11 C12 C13 165.2(8)
C11 N3 C14 C13 4.8(9)
C11 N3 C14 C15 -169.0(7)
C11 C10 C41 C36 91.2(8)
C11 C10 C41 C40 -87.6(10)
C11 C12 C13 C14 4.3(10)
C12 C13 C14 N3 -5.9(10)
C12 C13 C14 C15 167.9(8)
C13 C14 C15 C16 -155.2(8)
C13 C14 C15 C46 18.7(12)
C14 N3 C11 C10 -168.4(8)
C14 N3 C11 C12 -2.2(8)
C14 C15 C16 N4 -16.7(11)
C14 C15 C16 C17 151.5(8)
C14 C15 C46 C47 -114.8(8)
C14 C15 C46 C51 68.9(9)
C15 C16 C17 C18 -175.5(8)
C15 C46 C47 C48 173.8(7)
C15 C46 C51 O3 -5.5(11)
C15 C46 C51 C50 -177.7(7)
C16 N4 C19 C18 0.5(9)
C16 N4 C19 C20 168.8(7)
C16 C15 C46 C47 59.5(9)
C16 C15 C46 C51 -116.8(8)
C16 C17 C18 C19 6.6(10)
C17 C18 C19 N4 -4.6(10)
C17 C18 C19 C20 -171.7(9)
C18 C19 C20 C1 152.2(9)
C18 C19 C20 C21 -23.5(13)
C19 N4 C16 C15 173.7(7)
C19 N4 C16 C17 3.5(9)
C19 C20 C21 C22 64.9(11)
C19 C20 C21 C26 -113.7(8)
C20 C1 C2 C3 171.5(8)
C20 C21 C22 C23 179.3(8)
C20 C21 C26 O1 -8.0(11)
C20 C21 C26 C25 -178.6(7)
C21 C22 C23 C24 -3.1(15)
C21 C22 C23 C27 175.1(8)
C22 C21 C26 O1 173.4(7)
C22 C21 C26 C25 2.7(12)
C22 C23 C24 C25 7.6(16)
C22 C23 C27 C28 -97.9(14)
C22 C23 C27 C29 143.9(13)
C22 C23 C27 C30 18.2(17)
C22 C23 C27 C28' -46.6(15)
C22 C23 C27 C29' -175.0(10)
C22 C23 C27 C30' 72.3(12)
C23 C24 C25 C26 -6.8(14)
C24 C23 C27 C28 80.3(15)
C24 C23 C27 C29 -37.8(17)
C24 C23 C27 C30 -163.5(15)
C24 C23 C27 C28' 131.7(12)
C24 C23 C27 C29' 3.3(14)
C24 C23 C27 C30' -109.5(12)
C24 C25 C26 O1 -169.8(8)
C24 C25 C26 C21 1.7(12)
C26 O1 C31 C32 -163.2(7)
C26 C21 C22 C23 -2.2(12)
C27 C23 C24 C25 -170.7(8)
C31 O1 C26 C21 66.0(10)
C31 O1 C26 C25 -123.2(8)
C31 C32 C33 C34 174.3(8)
C32 C33 C34 C35 172.6(7)
C33 C34 C35 O2 -74.2(9)
C35 O2 C36 C37 -0.7(11)
C35 O2 C36 C41 -178.8(6)
C36 O2 C35 C34 -160.7(7)
C36 C37 C38 C39 6.1(12)
C37 C36 C41 C10 -176.0(6)
C37 C36 C41 C40 2.9(11)
C37 C38 C39 C40 -5.6(12)
C37 C38 C39 C42 178.0(8)
C38 C39 C40 C41 3.5(11)
C38 C39 C42 C43 -114.6(10)
C38 C39 C42 C44 122.2(10)
C38 C39 C42 C45 4.2(15)
C39 C40 C41 C10 176.3(7)
C39 C40 C41 C36 -2.5(11)
C40 C39 C42 C43 69.2(12)
C40 C39 C42 C44 -54.0(11)
C40 C39 C42 C45 -172.0(9)
C41 C10 C11 N3 -161.0(7)
C41 C10 C11 C12 34.4(11)
C41 C36 C37 C38 -4.3(10)
C42 C39 C40 C41 -179.7(8)
C46 C15 C16 N4 169.3(7)
C46 C15 C16 C17 -22.5(12)
C46 C47 C48 C49 11.6(11)
C46 C47 C48 C52 174.7(6)
C47 C46 C51 O3 178.1(6)
C47 C46 C51 C50 6.0(11)
C47 C48 C49 C50 -10.7(12)
C47 C48 C52 C53 1.4(14)
C47 C48 C52 C54 -126.1(13)
C47 C48 C52 C55 117.9(12)
C47 C48 C52 C53' 42.0(15)
C47 C48 C52 C54' -72.9(14)
C47 C48 C52 C55' 169.8(15)
C48 C49 C50 C51 7.5(13)
C49 C48 C52 C53 163.0(13)
C49 C48 C52 C54 35.5(14)
C49 C48 C52 C55 -80.5(13)
C49 C48 C52 C53' -156.4(14)
C49 C48 C52 C54' 88.6(14)
C49 C48 C52 C55' -28.7(15)
C49 C50 C51 O3 -176.9(7)
C49 C50 C51 C46 -4.6(12)
C51 O3 C56 C57 -160.8(6)
C51 C46 C47 C48 -9.9(11)
C52 C48 C49 C50 -173.2(7)
C56 O3 C51 C46 71.5(10)
C56 O3 C51 C50 -116.4(8)
C56 C57 C58 C59 163.7(8)
C57 C58 C59 C60 176.8(8)
C58 C59 C60 O4 -69.6(12)
C60 O4 C61 C62 -9.9(15)
C60 O4 C61 C66 177.9(10)
C61 O4 C60 C59 -154.4(8)
C61 C62 C63 C64 -1.3(13)
C62 C61 C66 C5 -168.8(8)
C62 C61 C66 C65 -0.4(14)
C62 C63 C64 C65 7.0(14)
C62 C63 C64 C67 179.1(7)
C63 C64 C65 C66 -9.3(12)
C63 C64 C67 C68 8.7(11)
C63 C64 C67 C69 131.7(10)
C63 C64 C67 C70 -110.8(10)
C63 C64 C67 C68' -42(2)
C63 C64 C67 C69' 78(2)
C63 C64 C67 C70' -163(2)
C64 C65 C66 C5 174.1(7)
C64 C65 C66 C61 6.0(12)
C65 C64 C67 C68 -179.0(7)
C65 C64 C67 C69 -56.0(9)
C65 C64 C67 C70 61.6(9)
C65 C64 C67 C68' 130(2)
C65 C64 C67 C69' -110(2)
C65 C64 C67 C70' 9(2)
C66 C5 C6 N2 156.7(8)
C66 C5 C6 C7 -28.9(14)
C66 C61 C62 C63 -2.2(13)
C67 C64 C65 C66 178.1(7)

loop_
_platon_squeeze_void_nr
_platon_squeeze_void_average_x
_platon_squeeze_void_average_y
_platon_squeeze_void_average_z
_platon_squeeze_void_volume
_platon_squeeze_void_count_electrons
_platon_squeeze_void_content
1 0.191 0.309 0.191 896 370 ' '
